data_7010506
loop_
_publ_author_name
'Adams, Christopher J.'
'Anderson, Kirsty M.'
'Bartlett, Ian M.'
'Connelly, Neil G.'
'Orpen, A. Guy'
'Paget, Timothy J.'
'Phetmung, Hirihattaya'
'Smith, David W.'

_publ_section_title
;
 Molybdenum-based alkyne--isocyanide coupling reactions: synthesis of a
 reactive diiminometallacyclopentene complex
;
_journal_issue 8
_journal_name_full 'Journal of the Chemical Society, Dalton Transactions'
_journal_page_first 1284
_journal_paper_doi 10.1039/b010018h
_journal_year 2001
_chemical_formula_sum 'C46 H51 B2 F9 Mo N4'
_chemical_formula_weight 948.47
_chemical_name_systematic
;
?
;
_space_group_IT_number 14
_symmetry_cell_setting monoclinic
_symmetry_space_group_name_Hall '-P 2ybc'
_symmetry_space_group_name_H-M 'P 1 21/c 1'
_atom_sites_solution_hydrogens geom
_atom_sites_solution_primary direct
_atom_sites_solution_secondary difmap
_audit_creation_method SHELXL-97
_cell_angle_alpha 90.00
_cell_angle_beta 100.087(8)
_cell_angle_gamma 90.00
_cell_formula_units_Z 4
_cell_length_a 20.315(3)
_cell_length_b 13.973(2)
_cell_length_c 16.0458(17)
_cell_measurement_reflns_used 211
_cell_measurement_temperature 173(2)
_cell_volume 4484.4(10)
_computing_cell_refinement 'Bruker SMART'
_computing_data_collection 'Bruker SMART'
_computing_data_reduction 'Bruker SHELXTL'
_computing_molecular_graphics 'Bruker SHELXTL'
_computing_publication_material 'Bruker SHELXTL'
_computing_structure_refinement 'SHELXL-97 (Sheldrick, 1997)'
_computing_structure_solution 'SHELXS-97 (Sheldrick, 1990)'
_diffrn_ambient_temperature 173(2)
_diffrn_measured_fraction_theta_full 0.999
_diffrn_measured_fraction_theta_max 0.999
_diffrn_measurement_device_type 'Siemens CCD Area Diffractometer'
_diffrn_measurement_method '/w scans with narrow frames'
_diffrn_radiation_monochromator graphite
_diffrn_radiation_source 'fine-focus sealed tube'
_diffrn_radiation_type MoK\a
_diffrn_radiation_wavelength 0.71073
_diffrn_reflns_av_R_equivalents 0.0269
_diffrn_reflns_av_sigmaI/netI 0.0264
_diffrn_reflns_limit_h_max 24
_diffrn_reflns_limit_h_min -18
_diffrn_reflns_limit_k_max 16
_diffrn_reflns_limit_k_min -16
_diffrn_reflns_limit_l_max 18
_diffrn_reflns_limit_l_min -19
_diffrn_reflns_number 23740
_diffrn_reflns_theta_full 25.00
_diffrn_reflns_theta_max 25.00
_diffrn_reflns_theta_min 1.78
_diffrn_standards_decay_% 0
_exptl_absorpt_coefficient_mu 0.367
_exptl_absorpt_correction_T_max 0.915
_exptl_absorpt_correction_T_min 0.796
_exptl_absorpt_correction_type multi-scan
_exptl_absorpt_process_details 'SADABS (Sheldrick, 1996)'
_exptl_crystal_colour yellow
_exptl_crystal_density_diffrn 1.405
_exptl_crystal_density_meas ?
_exptl_crystal_density_method .
_exptl_crystal_description plate
_exptl_crystal_F_000 1952
_exptl_crystal_size_max 0.3
_exptl_crystal_size_mid 0.3
_exptl_crystal_size_min 0.01
_refine_diff_density_max 1.593
_refine_diff_density_min -0.972
_refine_diff_density_rms 0.081
_refine_ls_extinction_method none
_refine_ls_goodness_of_fit_ref 1.021
_refine_ls_hydrogen_treatment constr
_refine_ls_matrix_type full
_refine_ls_number_parameters 583
_refine_ls_number_reflns 7896
_refine_ls_number_restraints 0
_refine_ls_restrained_S_all 1.021
_refine_ls_R_factor_all 0.0542
_refine_ls_R_factor_gt 0.0464
_refine_ls_shift/su_max 0.003
_refine_ls_shift/su_mean 0.000
_refine_ls_structure_factor_coef Fsqd
_refine_ls_weighting_details 'calc w=1/[\s^2^(Fo^2^)+(0.0721P)^2^+8.8145P] where P=(Fo^2^+2Fc^2^)/3'
_refine_ls_weighting_scheme calc
_refine_ls_wR_factor_gt 0.1251
_refine_ls_wR_factor_ref 0.1310
_reflns_number_gt 6773
_reflns_number_total 7896
_reflns_threshold_expression >2sigma(I)
_cod_data_source_file b010018h.txt
_cod_data_source_block 10
_cod_depositor_comments
;
The following automatic conversions were performed:
'_symmetry_cell_setting' value 'Monoclinic' changed to 'monoclinic'
according to '/home/saulius/struct/CIF-dictionaries/cif_core.dic'
dictionary named 'cif_core.dic' version 2.4.1 from 2010-06-29.

Automatic conversion script
Id: cif_fix_enum 1527 2010-12-29 10:47:43Z saulius 
;
_cod_original_sg_symbol_H-M P2(1)/c
_cod_database_code 7010506

loop_
_symmetry_equiv_pos_as_xyz
'x, y, z'
'-x, y+1/2, -z+1/2'
'-x, -y, -z'
'x, -y-1/2, z-1/2'

loop_
_atom_site_label
_atom_site_type_symbol
_atom_site_fract_x
_atom_site_fract_y
_atom_site_fract_z
_atom_site_U_iso_or_equiv
_atom_site_adp_type
_atom_site_occupancy
_atom_site_symmetry_multiplicity
_atom_site_calc_flag
_atom_site_refinement_flags
_atom_site_disorder_assembly
_atom_site_disorder_group
Mo1 Mo 0.272796(13) 0.970140(18) 0.307563(16) 0.01991(11) Uani 1 1 d . . .
N1 N 0.36993(14) 1.1399(2) 0.40014(17) 0.0282(6) Uani 1 1 d . . .
N2 N 0.28079(14) 1.0545(2) 0.11785(18) 0.0278(6) Uani 1 1 d . . .
N3 N 0.12075(14) 0.9092(2) 0.21776(17) 0.0270(6) Uani 1 1 d . . .
N4 N 0.19378(15) 0.9942(2) 0.46722(18) 0.0279(6) Uani 1 1 d . . .
C1 C 0.33927(16) 1.0774(2) 0.3657(2) 0.0252(7) Uani 1 1 d . . .
C2 C 0.40622(17) 1.2150(2) 0.4445(2) 0.0287(7) Uani 1 1 d . . .
C3 C 0.41211(18) 1.2162(3) 0.5326(2) 0.0325(8) Uani 1 1 d . . .
C4 C 0.3794(2) 1.1418(3) 0.5782(2) 0.0440(10) Uani 1 1 d . . .
H4A H 0.3760 1.1651 0.6349 0.066 Uiso 1 1 calc R . .
H4B H 0.4063 1.0831 0.5831 0.066 Uiso 1 1 calc R . .
H4C H 0.3346 1.1283 0.5467 0.066 Uiso 1 1 calc R . .
C5 C 0.4494(2) 1.2901(3) 0.5744(2) 0.0425(9) Uani 1 1 d . . .
H5A H 0.4546 1.2942 0.6343 0.051 Uiso 1 1 calc R . .
C6 C 0.4794(2) 1.3582(3) 0.5308(3) 0.0522(11) Uani 1 1 d . . .
H6A H 0.5062 1.4069 0.5610 0.063 Uiso 1 1 calc R . .
C7 C 0.4706(2) 1.3556(3) 0.4433(3) 0.0535(12) Uani 1 1 d . . .
H7A H 0.4898 1.4043 0.4139 0.064 Uiso 1 1 calc R . .
C8 C 0.4340(2) 1.2831(3) 0.3982(2) 0.0402(9) Uani 1 1 d . . .
C9 C 0.4226(3) 1.2802(4) 0.3028(3) 0.0643(15) Uani 1 1 d . . .
H9A H 0.4375 1.3406 0.2812 0.096 Uiso 1 1 calc R . .
H9B H 0.3749 1.2710 0.2810 0.096 Uiso 1 1 calc R . .
H9C H 0.4481 1.2271 0.2843 0.096 Uiso 1 1 calc R . .
C10 C 0.28395(17) 1.0206(2) 0.1838(2) 0.0252(7) Uani 1 1 d . . .
C11 C 0.27015(18) 1.1031(2) 0.0396(2) 0.0290(7) Uani 1 1 d . . .
C12 C 0.2920(2) 1.0606(3) -0.0297(2) 0.0359(8) Uani 1 1 d . . .
C13 C 0.3261(3) 0.9657(3) -0.0230(3) 0.0498(11) Uani 1 1 d . . .
H13A H 0.3407 0.9508 -0.0765 0.075 Uiso 1 1 calc R . .
H13B H 0.2949 0.9163 -0.0107 0.075 Uiso 1 1 calc R . .
H13C H 0.3649 0.9676 0.0228 0.075 Uiso 1 1 calc R . .
C14 C 0.2788(2) 1.1108(3) -0.1063(2) 0.0422(10) Uani 1 1 d . . .
H14A H 0.2926 1.0845 -0.1550 0.051 Uiso 1 1 calc R . .
C15 C 0.2462(2) 1.1972(3) -0.1122(3) 0.0423(10) Uani 1 1 d . . .
H15A H 0.2376 1.2298 -0.1650 0.051 Uiso 1 1 calc R . .
C16 C 0.22573(19) 1.2372(3) -0.0425(3) 0.0398(9) Uani 1 1 d . . .
H16A H 0.2035 1.2973 -0.0478 0.048 Uiso 1 1 calc R . .
C17 C 0.23715(18) 1.1907(3) 0.0360(2) 0.0339(8) Uani 1 1 d . . .
C18 C 0.2158(2) 1.2344(3) 0.1125(3) 0.0465(10) Uani 1 1 d . . .
H18A H 0.2008 1.1838 0.1471 0.070 Uiso 1 1 calc R . .
H18B H 0.1791 1.2793 0.0945 0.070 Uiso 1 1 calc R . .
H18C H 0.2537 1.2685 0.1459 0.070 Uiso 1 1 calc R . .
C19 C 0.17651(16) 0.9201(2) 0.2462(2) 0.0243(7) Uani 1 1 d . . .
C20 C 0.05229(17) 0.9106(3) 0.1823(2) 0.0291(7) Uani 1 1 d . . .
C21 C 0.02921(18) 0.9907(3) 0.1344(2) 0.0335(8) Uani 1 1 d . . .
C22 C 0.0760(2) 1.0701(3) 0.1191(3) 0.0424(9) Uani 1 1 d . . .
H22A H 0.0967 1.0980 0.1734 0.064 Uiso 1 1 calc R . .
H22B H 0.0508 1.1196 0.0837 0.064 Uiso 1 1 calc R . .
H22C H 0.1108 1.0443 0.0903 0.064 Uiso 1 1 calc R . .
C23 C -0.03913(19) 0.9940(3) 0.1020(3) 0.0401(9) Uani 1 1 d . . .
H23A H -0.0574 1.0478 0.0697 0.048 Uiso 1 1 calc R . .
C24 C -0.08032(19) 0.9196(3) 0.1165(3) 0.0421(9) Uani 1 1 d . . .
H24A H -0.1266 0.9223 0.0931 0.051 Uiso 1 1 calc R . .
C25 C -0.05562(19) 0.8416(3) 0.1643(2) 0.0389(9) Uani 1 1 d . . .
H25A H -0.0852 0.7916 0.1736 0.047 Uiso 1 1 calc R . .
C26 C 0.01199(17) 0.8346(3) 0.1991(2) 0.0315(8) Uani 1 1 d . . .
C27 C 0.04036(19) 0.7509(3) 0.2522(2) 0.0389(9) Uani 1 1 d . . .
H27A H 0.0038 0.7103 0.2642 0.058 Uiso 1 1 calc R . .
H27B H 0.0665 0.7741 0.3056 0.058 Uiso 1 1 calc R . .
H27C H 0.0693 0.7137 0.2216 0.058 Uiso 1 1 calc R . .
C28 C 0.22635(17) 0.9767(2) 0.4176(2) 0.0253(7) Uani 1 1 d . . .
C29 C 0.14726(19) 1.0253(2) 0.5169(2) 0.0334(8) Uani 1 1 d . . .
C30 C 0.0884(2) 1.0663(3) 0.4728(3) 0.0437(10) Uani 1 1 d . . .
C31 C 0.0731(2) 1.0680(4) 0.3788(3) 0.0527(11) Uani 1 1 d . . .
H31A H 0.0704 1.0023 0.3572 0.079 Uiso 1 1 calc R . .
H31B H 0.1086 1.1024 0.3570 0.079 Uiso 1 1 calc R . .
H31C H 0.0303 1.1005 0.3602 0.079 Uiso 1 1 calc R . .
C32 C 0.0442(2) 1.1036(3) 0.5222(4) 0.0619(14) Uani 1 1 d . . .
H32A H 0.0039 1.1330 0.4953 0.074 Uiso 1 1 calc R . .
C33 C 0.0581(3) 1.0985(4) 0.6082(4) 0.0710(17) Uani 1 1 d . . .
H33A H 0.0276 1.1253 0.6405 0.085 Uiso 1 1 calc R . .
C34 C 0.1161(3) 1.0545(3) 0.6497(3) 0.0592(14) Uani 1 1 d . . .
H34A H 0.1239 1.0498 0.7097 0.071 Uiso 1 1 calc R . .
C35 C 0.1631(2) 1.0170(3) 0.6046(3) 0.0416(10) Uani 1 1 d . . .
C36 C 0.2266(3) 0.9716(3) 0.6463(3) 0.0536(12) Uani 1 1 d . . .
H36A H 0.2304 0.9764 0.7079 0.080 Uiso 1 1 calc R . .
H36B H 0.2645 1.0044 0.6286 0.080 Uiso 1 1 calc R . .
H36C H 0.2268 0.9040 0.6300 0.080 Uiso 1 1 calc R . .
C37 C 0.31119(17) 0.8333(2) 0.2514(2) 0.0274(7) Uani 1 1 d . . .
C38 C 0.2930(2) 0.7993(3) 0.1616(2) 0.0403(9) Uani 1 1 d . . .
H38A H 0.3101 0.7343 0.1571 0.060 Uiso 1 1 calc R . .
H38B H 0.3129 0.8421 0.1244 0.060 Uiso 1 1 calc R . .
H38C H 0.2443 0.7994 0.1446 0.060 Uiso 1 1 calc R . .
C39 C 0.36817(17) 0.8887(3) 0.2858(2) 0.0333(8) Uani 1 1 d . . .
C40 C 0.4218(2) 0.9243(4) 0.2405(3) 0.0547(12) Uani 1 1 d . . .
H40A H 0.4602 0.8807 0.2511 0.082 Uiso 1 1 calc R . .
H40B H 0.4359 0.9884 0.2611 0.082 Uiso 1 1 calc R . .
H40C H 0.4045 0.9271 0.1795 0.082 Uiso 1 1 calc R . .
C41 C 0.37282(17) 0.8902(2) 0.3756(2) 0.0321(8) Uani 1 1 d . . .
C42 C 0.4308(2) 0.9255(3) 0.4393(3) 0.0534(12) Uani 1 1 d . . .
H42A H 0.4617 0.8725 0.4568 0.080 Uiso 1 1 calc R . .
H42B H 0.4144 0.9510 0.4888 0.080 Uiso 1 1 calc R . .
H42C H 0.4542 0.9762 0.4139 0.080 Uiso 1 1 calc R . .
C43 C 0.31836(17) 0.8374(2) 0.3958(2) 0.0280(7) Uani 1 1 d . . .
C44 C 0.3101(2) 0.8106(3) 0.4837(2) 0.0401(9) Uani 1 1 d . . .
H44A H 0.3397 0.7568 0.5035 0.060 Uiso 1 1 calc R . .
H44B H 0.2636 0.7920 0.4836 0.060 Uiso 1 1 calc R . .
H44C H 0.3216 0.8655 0.5215 0.060 Uiso 1 1 calc R . .
C45 C 0.28011(17) 0.8015(2) 0.3196(2) 0.0261(7) Uani 1 1 d . . .
C46 C 0.22540(19) 0.7292(3) 0.3143(2) 0.0362(8) Uani 1 1 d . . .
H46A H 0.2449 0.6652 0.3246 0.054 Uiso 1 1 calc R . .
H46B H 0.1977 0.7313 0.2578 0.054 Uiso 1 1 calc R . .
H46C H 0.1977 0.7436 0.3569 0.054 Uiso 1 1 calc R . .
F1 F 0.21766(9) 1.08781(13) 0.29005(11) 0.0266(4) Uani 1 1 d . . .
B1 B 0.58126(19) 1.4074(2) 0.75734(18) 0.0578(15) Uani 1 1 d . . .
F3A F 0.5193(2) 1.4468(5) 0.73700(19) 0.323(17) Uani 0.517(11) 1 calc PR . .
F4A F 0.5778(3) 1.3123(2) 0.7390(2) 0.082(3) Uani 0.517(11) 1 calc PR . .
F5A F 0.6234(3) 1.4508(4) 0.71197(18) 0.347(18) Uani 0.517(11) 1 calc PR . .
F3B F 0.6277(2) 1.3598(4) 0.7216(2) 0.150(7) Uani 0.483(11) 1 calc PR . .
F4B F 0.5692(4) 1.4943(2) 0.71966(19) 0.198(9) Uani 0.483(11) 1 calc PR . .
F5B F 0.5236(2) 1.3558(5) 0.74665(18) 0.60(4) Uani 0.483(11) 1 calc PR . .
F2 F 0.6036(3) 1.4191(3) 0.8382(2) 0.1201(16) Uani 1 1 d . . .
B2 B 0.1197(2) 0.7344(3) 0.5151(3) 0.0389(10) Uani 1 1 d . . .
F6 F 0.05425(13) 0.7074(2) 0.4936(2) 0.0673(8) Uani 1 1 d . . .
F7 F 0.13167(16) 0.7702(2) 0.59674(16) 0.0674(8) Uani 1 1 d . . .
F8 F 0.16026(14) 0.6553(2) 0.5097(2) 0.0743(9) Uani 1 1 d . . .
F9 F 0.13322(18) 0.8040(2) 0.45998(18) 0.0767(9) Uani 1 1 d . . .

loop_
_atom_site_aniso_label
_atom_site_aniso_U_11
_atom_site_aniso_U_22
_atom_site_aniso_U_33
_atom_site_aniso_U_23
_atom_site_aniso_U_13
_atom_site_aniso_U_12
Mo1 0.01828(16) 0.02103(16) 0.02009(16) -0.00195(10) 0.00247(11) 0.00038(10)
N1 0.0241(14) 0.0331(16) 0.0272(15) -0.0035(13) 0.0040(12) -0.0018(13)
N2 0.0305(16) 0.0258(14) 0.0273(16) -0.0007(12) 0.0052(12) -0.0006(12)
N3 0.0255(16) 0.0273(15) 0.0277(14) -0.0038(12) 0.0028(12) -0.0008(12)
N4 0.0321(16) 0.0235(14) 0.0301(15) 0.0022(12) 0.0108(13) 0.0012(12)
C1 0.0237(17) 0.0292(18) 0.0229(16) -0.0015(14) 0.0047(13) -0.0009(14)
C2 0.0256(17) 0.0316(18) 0.0273(17) -0.0083(14) 0.0004(14) -0.0056(14)
C3 0.0327(19) 0.0361(19) 0.0275(17) -0.0034(15) 0.0024(15) -0.0013(16)
C4 0.060(3) 0.045(2) 0.0276(19) -0.0006(17) 0.0075(18) -0.008(2)
C5 0.050(2) 0.046(2) 0.0291(19) -0.0095(17) -0.0002(17) -0.0071(19)
C6 0.056(3) 0.050(3) 0.047(2) -0.015(2) -0.002(2) -0.023(2)
C7 0.061(3) 0.052(3) 0.048(2) -0.003(2) 0.010(2) -0.028(2)
C8 0.043(2) 0.047(2) 0.0306(19) -0.0046(17) 0.0063(16) -0.0163(18)
C9 0.076(3) 0.086(4) 0.032(2) -0.002(2) 0.012(2) -0.037(3)
C10 0.0242(17) 0.0232(16) 0.0282(18) -0.0051(14) 0.0043(13) -0.0008(13)
C11 0.0308(18) 0.0276(17) 0.0278(17) 0.0039(14) 0.0031(14) -0.0051(14)
C12 0.044(2) 0.0350(19) 0.0286(18) 0.0040(15) 0.0049(16) -0.0057(17)
C13 0.077(3) 0.042(2) 0.034(2) 0.0003(18) 0.022(2) 0.010(2)
C14 0.053(2) 0.046(2) 0.0278(19) 0.0034(17) 0.0067(17) -0.0116(19)
C15 0.046(2) 0.041(2) 0.037(2) 0.0147(18) -0.0004(18) -0.0121(19)
C16 0.036(2) 0.0317(19) 0.050(2) 0.0134(17) 0.0011(18) -0.0027(16)
C17 0.0315(19) 0.0288(18) 0.041(2) 0.0062(16) 0.0060(16) -0.0034(15)
C18 0.057(3) 0.032(2) 0.056(3) 0.0052(18) 0.024(2) 0.0055(19)
C19 0.0260(19) 0.0221(16) 0.0249(16) -0.0010(13) 0.0048(14) -0.0010(13)
C20 0.0210(17) 0.0358(19) 0.0298(17) -0.0072(15) 0.0021(14) -0.0015(14)
C21 0.0298(19) 0.037(2) 0.0320(19) -0.0025(16) 0.0020(15) -0.0018(16)
C22 0.036(2) 0.042(2) 0.045(2) 0.0064(18) -0.0018(18) -0.0052(18)
C23 0.030(2) 0.047(2) 0.040(2) 0.0006(18) -0.0041(16) 0.0018(17)
C24 0.0246(19) 0.057(3) 0.042(2) -0.0022(19) -0.0005(16) -0.0017(18)
C25 0.0275(19) 0.049(2) 0.041(2) -0.0072(18) 0.0064(16) -0.0081(17)
C26 0.0281(18) 0.0369(19) 0.0293(18) -0.0068(15) 0.0040(14) -0.0051(15)
C27 0.032(2) 0.042(2) 0.042(2) 0.0016(17) 0.0049(16) -0.0057(17)
C28 0.0263(17) 0.0226(16) 0.0265(17) 0.0004(13) 0.0033(14) 0.0013(13)
C29 0.039(2) 0.0248(18) 0.041(2) -0.0032(15) 0.0214(17) -0.0006(15)
C30 0.039(2) 0.037(2) 0.060(3) -0.0032(19) 0.021(2) 0.0008(18)
C31 0.035(2) 0.062(3) 0.062(3) 0.009(2) 0.008(2) 0.012(2)
C32 0.047(3) 0.054(3) 0.094(4) -0.013(3) 0.038(3) 0.006(2)
C33 0.065(3) 0.066(3) 0.098(4) -0.033(3) 0.060(3) -0.012(3)
C34 0.085(4) 0.048(3) 0.056(3) -0.017(2) 0.047(3) -0.019(3)
C35 0.060(3) 0.031(2) 0.040(2) -0.0037(16) 0.026(2) -0.0092(18)
C36 0.081(4) 0.047(3) 0.033(2) 0.0058(18) 0.013(2) 0.002(2)
C37 0.0331(18) 0.0257(17) 0.0241(16) -0.0014(13) 0.0070(14) 0.0114(14)
C38 0.060(3) 0.036(2) 0.0252(18) -0.0047(16) 0.0073(17) 0.0133(19)
C39 0.0239(18) 0.0348(19) 0.042(2) 0.0048(16) 0.0091(15) 0.0116(15)
C40 0.030(2) 0.065(3) 0.073(3) 0.017(3) 0.021(2) 0.010(2)
C41 0.0240(17) 0.0292(18) 0.039(2) -0.0019(15) -0.0051(15) 0.0080(14)
C42 0.038(2) 0.047(2) 0.064(3) -0.003(2) -0.023(2) 0.0067(19)
C43 0.0318(18) 0.0243(16) 0.0265(17) -0.0017(13) 0.0015(14) 0.0103(14)
C44 0.056(3) 0.038(2) 0.0260(18) 0.0040(16) 0.0038(17) 0.0143(18)
C45 0.0294(18) 0.0223(16) 0.0255(17) 0.0001(13) 0.0014(14) 0.0075(13)
C46 0.039(2) 0.0254(18) 0.042(2) 0.0009(16) 0.0009(17) 0.0005(16)
F1 0.0262(10) 0.0244(9) 0.0285(10) -0.0023(8) 0.0034(8) 0.0024(8)
B1 0.055(3) 0.055(3) 0.052(3) -0.009(3) -0.025(3) 0.011(3)
F3A 0.215(17) 0.224(16) 0.43(3) -0.209(18) -0.225(19) 0.155(14)
F4A 0.083(5) 0.043(3) 0.101(5) -0.035(3) -0.037(4) 0.029(3)
F5A 0.66(5) 0.28(3) 0.113(11) 0.041(13) 0.10(2) -0.16(3)
F3B 0.164(11) 0.216(13) 0.090(6) 0.066(7) 0.076(7) 0.157(11)
F4B 0.350(19) 0.209(11) 0.065(5) 0.089(7) 0.118(8) 0.251(13)
F5B 0.164(17) 1.25(10) 0.35(3) -0.60(5) -0.091(19) 0.13(4)
F2 0.214(5) 0.088(3) 0.0467(18) -0.0050(18) -0.008(2) 0.007(3)
B2 0.036(2) 0.039(2) 0.042(2) -0.006(2) 0.0084(19) -0.0037(19)
F6 0.0395(14) 0.0580(16) 0.101(2) -0.0114(15) 0.0038(14) -0.0054(12)
F7 0.085(2) 0.0729(19) 0.0419(14) -0.0115(13) 0.0048(14) 0.0021(16)
F8 0.0524(16) 0.0699(19) 0.093(2) -0.0300(17) -0.0088(15) 0.0184(14)
F9 0.115(3) 0.0617(18) 0.0628(18) -0.0066(14) 0.0417(18) -0.0305(18)

loop_
_atom_type_symbol
_atom_type_description
_atom_type_scat_dispersion_real
_atom_type_scat_dispersion_imag
_atom_type_scat_source
C C 0.0033 0.0016 'International Tables Vol C Tables 4.2.6.8 and 6.1.1.4'
H H 0.0000 0.0000 'International Tables Vol C Tables 4.2.6.8 and 6.1.1.4'
B B 0.0013 0.0007 'International Tables Vol C Tables 4.2.6.8 and 6.1.1.4'
N N 0.0061 0.0033 'International Tables Vol C Tables 4.2.6.8 and 6.1.1.4'
F F 0.0171 0.0103 'International Tables Vol C Tables 4.2.6.8 and 6.1.1.4'
Mo Mo -1.6832 0.6857 'International Tables Vol C Tables 4.2.6.8 and 6.1.1.4'

loop_
_geom_angle_atom_site_label_1
_geom_angle_atom_site_label_2
_geom_angle_atom_site_label_3
_geom_angle
_geom_angle_site_symmetry_1
_geom_angle_site_symmetry_3
_geom_angle_publ_flag
F1 Mo1 C1 77.09(10) . . ?
F1 Mo1 C28 76.22(10) . . ?
C1 Mo1 C28 86.87(12) . . ?
F1 Mo1 C19 76.00(10) . . ?
C1 Mo1 C19 152.93(13) . . ?
C28 Mo1 C19 83.97(12) . . ?
F1 Mo1 C10 75.27(10) . . ?
C1 Mo1 C10 90.71(12) . . ?
C28 Mo1 C10 151.21(12) . . ?
C19 Mo1 C10 85.31(12) . . ?
F1 Mo1 C37 148.61(10) . . ?
C1 Mo1 C37 121.65(13) . . ?
C28 Mo1 C37 125.79(12) . . ?
C19 Mo1 C37 83.93(12) . . ?
C10 Mo1 C37 79.30(12) . . ?
F1 Mo1 C39 148.20(11) . . ?
C1 Mo1 C39 85.92(13) . . ?
C28 Mo1 C39 130.00(13) . . ?
C19 Mo1 C39 119.21(13) . . ?
C10 Mo1 C39 78.31(13) . . ?
C37 Mo1 C39 35.73(13) . . ?
F1 Mo1 C45 149.71(10) . . ?
C1 Mo1 C45 129.92(12) . . ?
C28 Mo1 C45 90.36(12) . . ?
C19 Mo1 C45 75.67(12) . . ?
C10 Mo1 C45 112.67(11) . . ?
C37 Mo1 C45 35.50(12) . . ?
C39 Mo1 C45 58.86(12) . . ?
F1 Mo1 C41 149.40(10) . . ?
C1 Mo1 C41 72.92(12) . . ?
C28 Mo1 C41 96.01(13) . . ?
C19 Mo1 C41 133.33(12) . . ?
C10 Mo1 C41 110.67(13) . . ?
C37 Mo1 C41 58.41(12) . . ?
C39 Mo1 C41 35.06(13) . . ?
C45 Mo1 C41 57.67(12) . . ?
F1 Mo1 C43 150.30(10) . . ?
C1 Mo1 C43 97.79(12) . . ?
C28 Mo1 C43 74.28(12) . . ?
C19 Mo1 C43 104.10(12) . . ?
C10 Mo1 C43 134.38(12) . . ?
C37 Mo1 C43 58.13(11) . . ?
C39 Mo1 C43 57.92(12) . . ?
C45 Mo1 C43 34.54(11) . . ?
C41 Mo1 C43 34.10(12) . . ?
C1 N1 C2 178.0(3) . . ?
C10 N2 C11 172.7(3) . . ?
C19 N3 C20 171.6(3) . . ?
C28 N4 C29 170.0(3) . . ?
N1 C1 Mo1 173.1(3) . . ?
C8 C2 C3 124.2(3) . . ?
C8 C2 N1 117.9(3) . . ?
C3 C2 N1 117.8(3) . . ?
C5 C3 C2 116.3(3) . . ?
C5 C3 C4 122.3(3) . . ?
C2 C3 C4 121.4(3) . . ?
C3 C5 C6 121.3(4) . . ?
C7 C6 C5 120.4(4) . . ?
C6 C7 C8 120.8(4) . . ?
C7 C8 C2 116.9(3) . . ?
C7 C8 C9 121.7(4) . . ?
C2 C8 C9 121.4(3) . . ?
N2 C10 Mo1 169.6(3) . . ?
C17 C11 C12 123.9(3) . . ?
C17 C11 N2 117.2(3) . . ?
C12 C11 N2 118.9(3) . . ?
C14 C12 C11 116.5(4) . . ?
C14 C12 C13 121.6(4) . . ?
C11 C12 C13 121.8(3) . . ?
C15 C14 C12 121.2(4) . . ?
C14 C15 C16 120.7(4) . . ?
C15 C16 C17 121.1(4) . . ?
C11 C17 C16 116.6(4) . . ?
C11 C17 C18 122.0(3) . . ?
C16 C17 C18 121.4(3) . . ?
N3 C19 Mo1 167.5(3) . . ?
C21 C20 C26 124.5(3) . . ?
C21 C20 N3 116.6(3) . . ?
C26 C20 N3 118.8(3) . . ?
C20 C21 C23 116.7(3) . . ?
C20 C21 C22 121.4(3) . . ?
C23 C21 C22 121.9(4) . . ?
C24 C23 C21 120.3(4) . . ?
C25 C24 C23 121.2(4) . . ?
C24 C25 C26 121.2(4) . . ?
C25 C26 C20 116.0(3) . . ?
C25 C26 C27 122.4(3) . . ?
C20 C26 C27 121.5(3) . . ?
N4 C28 Mo1 166.2(3) . . ?
C35 C29 C30 124.8(4) . . ?
C35 C29 N4 119.2(4) . . ?
C30 C29 N4 116.0(3) . . ?
C32 C30 C29 116.3(4) . . ?
C32 C30 C31 121.9(4) . . ?
C29 C30 C31 121.9(4) . . ?
C33 C32 C30 121.0(5) . . ?
C32 C33 C34 121.0(4) . . ?
C33 C34 C35 121.1(5) . . ?
C29 C35 C34 115.8(4) . . ?
C29 C35 C36 121.2(4) . . ?
C34 C35 C36 123.0(4) . . ?
C39 C37 C45 108.2(3) . . ?
C39 C37 C38 126.3(3) . . ?
C45 C37 C38 124.7(3) . . ?
C39 C37 Mo1 72.85(19) . . ?
C45 C37 Mo1 74.57(18) . . ?
C38 C37 Mo1 126.5(2) . . ?
C37 C39 C41 107.8(3) . . ?
C37 C39 C40 127.2(4) . . ?
C41 C39 C40 124.1(4) . . ?
C37 C39 Mo1 71.42(19) . . ?
C41 C39 Mo1 75.6(2) . . ?
C40 C39 Mo1 127.3(3) . . ?
C43 C41 C39 107.9(3) . . ?
C43 C41 C42 124.5(4) . . ?
C39 C41 C42 126.7(4) . . ?
C43 C41 Mo1 73.40(19) . . ?
C39 C41 Mo1 69.38(19) . . ?
C42 C41 Mo1 131.0(3) . . ?
C41 C43 C45 108.5(3) . . ?
C41 C43 C44 124.6(3) . . ?
C45 C43 C44 126.0(3) . . ?
C41 C43 Mo1 72.50(19) . . ?
C45 C43 Mo1 70.79(18) . . ?
C44 C43 Mo1 130.5(2) . . ?
C43 C45 C37 107.5(3) . . ?
C43 C45 C46 125.2(3) . . ?
C37 C45 C46 126.3(3) . . ?
C43 C45 Mo1 74.67(19) . . ?
C37 C45 Mo1 69.93(18) . . ?
C46 C45 Mo1 129.3(2) . . ?
F6 B2 F9 109.1(4) . . ?
F6 B2 F7 109.9(4) . . ?
F9 B2 F7 109.4(4) . . ?
F6 B2 F8 109.0(4) . . ?
F9 B2 F8 109.6(4) . . ?
F7 B2 F8 109.8(4) . . ?

loop_
_geom_bond_atom_site_label_1
_geom_bond_atom_site_label_2
_geom_bond_distance
_geom_bond_site_symmetry_2
_geom_bond_publ_flag
Mo1 F1 1.9816(18) . ?
Mo1 C1 2.121(3) . ?
Mo1 C28 2.145(3) . ?
Mo1 C19 2.147(3) . ?
Mo1 C10 2.156(3) . ?
Mo1 C37 2.307(3) . ?
Mo1 C39 2.325(3) . ?
Mo1 C45 2.367(3) . ?
Mo1 C41 2.406(3) . ?
Mo1 C43 2.418(3) . ?
N1 C1 1.155(4) . ?
N1 C2 1.403(4) . ?
N2 C10 1.151(4) . ?
N2 C11 1.411(4) . ?
N3 C19 1.155(4) . ?
N3 C20 1.408(4) . ?
N4 C28 1.147(4) . ?
N4 C29 1.407(4) . ?
C2 C8 1.388(5) . ?
C2 C3 1.397(5) . ?
C3 C5 1.384(5) . ?
C3 C4 1.493(5) . ?
C5 C6 1.384(6) . ?
C6 C7 1.383(6) . ?
C7 C8 1.384(6) . ?
C8 C9 1.507(5) . ?
C11 C17 1.393(5) . ?
C11 C12 1.399(5) . ?
C12 C14 1.399(5) . ?
C12 C13 1.491(6) . ?
C14 C15 1.373(6) . ?
C15 C16 1.379(6) . ?
C16 C17 1.400(5) . ?
C17 C18 1.500(5) . ?
C20 C21 1.392(5) . ?
C20 C26 1.396(5) . ?
C21 C23 1.395(5) . ?
C21 C22 1.508(5) . ?
C23 C24 1.380(6) . ?
C24 C25 1.376(6) . ?
C25 C26 1.393(5) . ?
C26 C27 1.501(5) . ?
C29 C35 1.392(6) . ?
C29 C30 1.400(6) . ?
C30 C32 1.399(6) . ?
C30 C31 1.486(6) . ?
C32 C33 1.362(8) . ?
C33 C34 1.391(8) . ?
C34 C35 1.397(6) . ?
C35 C36 1.489(7) . ?
C37 C39 1.421(5) . ?
C37 C45 1.426(5) . ?
C37 C38 1.501(5) . ?
C39 C41 1.427(5) . ?
C39 C40 1.497(5) . ?
C41 C43 1.415(5) . ?
C41 C42 1.501(5) . ?
C43 C45 1.421(5) . ?
C43 C44 1.496(5) . ?
C45 C46 1.493(5) . ?
B1 F2 1.308(4) . ?
B2 F6 1.368(5) . ?
B2 F9 1.374(5) . ?
B2 F7 1.383(5) . ?
B2 F8 1.390(5) . ?
